data_7104305
loop_
_publ_author_name
'Horeglad, Pawel'
'Nocton, Gr\'egory'
'Filinchuk, Yaroslav'
'P\'ecaut, Jacques'
'Mazzanti, Marinella'

_publ_section_title
;
 Pentavalent uranyl stabilized by a dianionic bulky tetradentate
 ligand.
;
_journal_issue 14
_journal_name_full 'Chemical communications (Cambridge, England)'
_journal_page_first 1843
_journal_page_last 1845
_journal_paper_doi 10.1039/b821398d
_journal_volume 34
_journal_year 2009
_chemical_formula_sum 'C40.5 H62.5 N3 O4 U'
_chemical_formula_weight 893.47
_chemical_name_systematic
;
?
;
_space_group_IT_number 14
_symmetry_cell_setting monoclinic
_symmetry_space_group_name_Hall '-P 2ybc'
_symmetry_space_group_name_H-M 'P 1 21/c 1'
_atom_sites_solution_hydrogens geom
_atom_sites_solution_primary direct
_atom_sites_solution_secondary difmap
_audit_creation_method SHELXL-97
_cell_angle_alpha 90.00
_cell_angle_beta 101.116(3)
_cell_angle_gamma 90.00
_cell_formula_units_Z 4
_cell_length_a 19.6726(6)
_cell_length_b 20.0780(6)
_cell_length_c 11.4096(3)
_cell_measurement_reflns_used 6467
_cell_measurement_temperature 150(2)
_cell_measurement_theta_max 28.9707
_cell_measurement_theta_min 3.0488
_cell_volume 4422.1(2)
_computing_cell_refinement
;
CrysAlis RED, Oxford Diffraction Ltd.,
Version 1.171.32.15 (release 10-01-2008 CrysAlis171 .NET)
(compiled Jan 10 2008,16:37:18)
;
_computing_data_collection
;
CrysAlis CCD, Oxford Diffraction Ltd.,
Version 1.171.32.15 (release 10-01-2008 CrysAlis171 .NET)
(compiled Jan 10 2008,16:37:18)
;
_computing_data_reduction
;
CrysAlis RED, Oxford Diffraction Ltd.,
Version 1.171.32.15 (release 10-01-2008 CrysAlis171 .NET)
(compiled Jan 10 2008,16:37:18)
;
_computing_structure_refinement 'SHELXL-97 (Sheldrick, 1997)'
_computing_structure_solution 'SHELXS-97 (Sheldrick, 1990)'
_diffrn_ambient_temperature 150(2)
_diffrn_detector_area_resol_mean 15.9653
_diffrn_measured_fraction_theta_full 0.821
_diffrn_measured_fraction_theta_max 0.821
_diffrn_measurement_details
;
1 omega -5.00 47.00 1.0000 180.0000
omega____ theta____ kappa____ phi______ omega'___ theta'___ frames
- 17.1550 -77.0000 240.0000 0.0000 0.0000 52

2 omega 3.00 37.00 1.0000 180.0000
omega____ theta____ kappa____ phi______ omega'___ theta'___ frames
- 17.1550 -135.0000 231.0000 0.0000 0.0000 34

3 omega -42.00 7.00 1.0000 180.0000
omega____ theta____ kappa____ phi______ omega'___ theta'___ frames
- -18.7175 45.0000 60.0000 0.0000 0.0000 49

4 omega 3.00 43.00 1.0000 180.0000
omega____ theta____ kappa____ phi______ omega'___ theta'___ frames
- -18.7175 -134.0000 62.0000 0.0000 0.0000 40

5 omega -90.00 3.00 1.0000 180.0000
omega____ theta____ kappa____ phi______ omega'___ theta'___ frames
- -18.7175 -45.0000 90.0000 0.0000 0.0000 93

6 omega 4.00 46.00 1.0000 180.0000
omega____ theta____ kappa____ phi______ omega'___ theta'___ frames
- -18.7175 0.0000 270.0000 0.0000 0.0000 42

;
_diffrn_measurement_device_type XCalibur-S
_diffrn_measurement_method omega-scan
_diffrn_radiation_monochromator graphite
_diffrn_radiation_source 'fine-focus sealed tube'
_diffrn_radiation_type MoK\a
_diffrn_radiation_wavelength 0.71073
_diffrn_reflns_av_R_equivalents 0.0464
_diffrn_reflns_av_sigmaI/netI 0.1361
_diffrn_reflns_limit_h_max 25
_diffrn_reflns_limit_h_min -26
_diffrn_reflns_limit_k_max 26
_diffrn_reflns_limit_k_min -24
_diffrn_reflns_limit_l_max 14
_diffrn_reflns_limit_l_min -14
_diffrn_reflns_number 25664
_diffrn_reflns_theta_full 28.95
_diffrn_reflns_theta_max 28.95
_diffrn_reflns_theta_min 3.05
_exptl_absorpt_coefficient_mu 3.708
_exptl_absorpt_correction_T_max 0.939
_exptl_absorpt_correction_T_min 0.860
_exptl_absorpt_correction_type multi-scan
_exptl_absorpt_process_details 'ABSPACK (Oxford Diffraction, 2006)'
_exptl_crystal_colour red
_exptl_crystal_density_diffrn 1.342
_exptl_crystal_density_method 'not measured'
_exptl_crystal_description block
_exptl_crystal_F_000 1802
_exptl_crystal_size_max 0.3757
_exptl_crystal_size_mid 0.0338
_exptl_crystal_size_min 0.0171
_refine_diff_density_max 1.907
_refine_diff_density_min -0.882
_refine_diff_density_rms 0.111
_refine_ls_extinction_method none
_refine_ls_goodness_of_fit_ref 0.808
_refine_ls_hydrogen_treatment constr
_refine_ls_matrix_type full
_refine_ls_number_parameters 451
_refine_ls_number_reflns 9620
_refine_ls_number_restraints 3
_refine_ls_restrained_S_all 0.809
_refine_ls_R_factor_all 0.0948
_refine_ls_R_factor_gt 0.0403
_refine_ls_shift/su_max 0.001
_refine_ls_shift/su_mean 0.000
_refine_ls_structure_factor_coef Fsqd
_refine_ls_weighting_details 'calc w=1/[\s^2^(Fo^2^)+(0.0280P)^2^+0.0000P] where P=(Fo^2^+2Fc^2^)/3'
_refine_ls_weighting_scheme calc
_refine_ls_wR_factor_gt 0.0690
_refine_ls_wR_factor_ref 0.0745
_reflns_number_gt 5228
_reflns_number_total 9620
_reflns_threshold_expression >2sigma(I)
_cod_data_source_file b821398d.txt
_cod_data_source_block 3
_cod_original_formula_sum 'C40.50 H62.50 N3 O4 U'
_cod_database_code 7104305

loop_
_symmetry_equiv_pos_as_xyz
'x, y, z'
'-x, y+1/2, -z+1/2'
'-x, -y, -z'
'x, -y-1/2, z-1/2'

loop_
_atom_site_label
_atom_site_type_symbol
_atom_site_fract_x
_atom_site_fract_y
_atom_site_fract_z
_atom_site_U_iso_or_equiv
_atom_site_adp_type
_atom_site_occupancy
_atom_site_symmetry_multiplicity
_atom_site_calc_flag
_atom_site_refinement_flags
_atom_site_disorder_assembly
_atom_site_disorder_group
U U 0.358500(12) 0.315957(12) 0.747385(18) 0.03186(7) Uani 1 1 d . . .
O1U O 0.36778(18) 0.3105(2) 0.5970(3) 0.0418(10) Uani 1 1 d . . .
O1 O 0.2490(2) 0.3440(2) 0.6906(3) 0.0425(11) Uani 1 1 d . . .
O2U O 0.34948(18) 0.3190(2) 0.9004(3) 0.0404(9) Uani 1 1 d . . .
O2 O 0.47102(19) 0.33923(19) 0.8024(3) 0.0376(11) Uani 1 1 d . . .
N1 N 0.2783(2) 0.2097(2) 0.7075(4) 0.0329(13) Uani 1 1 d . . .
N2 N 0.4309(2) 0.2046(2) 0.7937(4) 0.0330(13) Uani 1 1 d . . .
N3 N 0.3634(3) 0.4447(2) 0.7337(4) 0.0367(11) Uani 1 1 d . . .
C1 C 0.2337(3) 0.2144(3) 0.5855(5) 0.0384(17) Uani 1 1 d . . .
H1A H 0.2120 0.1715 0.5658 0.046 Uiso 1 1 calc R . .
H1B H 0.2636 0.2229 0.5287 0.046 Uiso 1 1 calc R . .
C2 C 0.1773(3) 0.2671(3) 0.5679(5) 0.0365(16) Uani 1 1 d . . .
C3 C 0.1158(3) 0.2518(4) 0.4914(5) 0.0462(19) Uani 1 1 d . . .
H3 H 0.1099 0.2094 0.4579 0.055 Uiso 1 1 calc R . .
C4 C 0.0625(4) 0.2980(4) 0.4631(6) 0.049(2) Uani 1 1 d . . .
C5 C 0.0722(3) 0.3581(4) 0.5223(6) 0.057(2) Uani 1 1 d . . .
H5 H 0.0364 0.3890 0.5076 0.069 Uiso 1 1 calc R . .
C6 C 0.1320(3) 0.3755(4) 0.6025(6) 0.0515(18) Uani 1 1 d . . .
C7 C 0.1876(3) 0.3301(3) 0.6206(5) 0.0381(16) Uani 1 1 d . . .
C8 C -0.0031(4) 0.2832(4) 0.3703(7) 0.064(2) Uani 1 1 d . . .
C9 C -0.0003(4) 0.3246(7) 0.2603(7) 0.123(4) Uani 1 1 d . . .
H9A H -0.0432 0.3200 0.2041 0.185 Uiso 1 1 calc R . .
H9B H 0.0372 0.3095 0.2245 0.185 Uiso 1 1 calc R . .
H9C H 0.0067 0.3706 0.2827 0.185 Uiso 1 1 calc R . .
C10 C -0.0661(4) 0.3066(6) 0.4124(8) 0.117(4) Uani 1 1 d . . .
H10A H -0.0654 0.3543 0.4178 0.176 Uiso 1 1 calc R . .
H10B H -0.0668 0.2879 0.4895 0.176 Uiso 1 1 calc R . .
H10C H -0.1066 0.2927 0.3568 0.176 Uiso 1 1 calc R . .
C11 C -0.0069(6) 0.2154(6) 0.3280(12) 0.200(8) Uani 1 1 d . . .
H11A H 0.0347 0.2046 0.2997 0.300 Uiso 1 1 calc R . .
H11B H -0.0461 0.2106 0.2640 0.300 Uiso 1 1 calc R . .
H11C H -0.0117 0.1859 0.3921 0.300 Uiso 1 1 calc R . .
C12 C 0.1395(4) 0.4439(4) 0.6651(7) 0.065(2) Uani 1 1 d . . .
C13 C 0.0693(4) 0.4803(5) 0.6452(8) 0.109(3) Uani 1 1 d . . .
H13A H 0.0742 0.5211 0.6899 0.164 Uiso 1 1 calc R . .
H13B H 0.0355 0.4525 0.6716 0.164 Uiso 1 1 calc R . .
H13C H 0.0546 0.4900 0.5618 0.164 Uiso 1 1 calc R . .
C14 C 0.1902(4) 0.4863(4) 0.6146(7) 0.085(3) Uani 1 1 d . . .
H14A H 0.2346 0.4647 0.6278 0.127 Uiso 1 1 calc R . .
H14B H 0.1945 0.5289 0.6534 0.127 Uiso 1 1 calc R . .
H14C H 0.1738 0.4923 0.5304 0.127 Uiso 1 1 calc R . .
C15 C 0.1628(4) 0.4352(4) 0.8001(7) 0.079(3) Uani 1 1 d . . .
H15A H 0.2039 0.4083 0.8160 0.119 Uiso 1 1 calc R . .
H15B H 0.1268 0.4138 0.8321 0.119 Uiso 1 1 calc R . .
H15C H 0.1725 0.4781 0.8368 0.119 Uiso 1 1 calc R . .
C16 C 0.4805(3) 0.2108(3) 0.9111(5) 0.0361(17) Uani 1 1 d . . .
H16A H 0.4978 0.1668 0.9358 0.043 Uiso 1 1 calc R . .
H16B H 0.4550 0.2268 0.9703 0.043 Uiso 1 1 calc R . .
C17 C 0.5417(3) 0.2563(3) 0.9122(5) 0.0338(16) Uani 1 1 d . . .
C18 C 0.6066(3) 0.2356(3) 0.9746(5) 0.0356(16) Uani 1 1 d . . .
H18 H 0.6105 0.1939 1.0109 0.043 Uiso 1 1 calc R . .
C19 C 0.6649(3) 0.2750(3) 0.9840(5) 0.0373(16) Uani 1 1 d . . .
C20 C 0.6564(3) 0.3366(3) 0.9269(5) 0.0375(16) Uani 1 1 d . . .
H20 H 0.6953 0.3635 0.9316 0.045 Uiso 1 1 calc R . .
C21 C 0.5935(3) 0.3609(3) 0.8630(5) 0.0332(15) Uani 1 1 d . . .
C22 C 0.5337(3) 0.3197(4) 0.8593(4) 0.0332(13) Uani 1 1 d . . .
C23 C 0.7346(3) 0.2523(4) 1.0606(5) 0.0410(17) Uani 1 1 d . . .
C24 C 0.7271(4) 0.2487(5) 1.1904(5) 0.081(3) Uani 1 1 d . . .
H24A H 0.7698 0.2335 1.2384 0.122 Uiso 1 1 calc R . .
H24B H 0.6906 0.2182 1.1980 0.122 Uiso 1 1 calc R . .
H24C H 0.7161 0.2921 1.2169 0.122 Uiso 1 1 calc R . .
C25 C 0.7535(3) 0.1849(4) 1.0205(5) 0.0630(18) Uani 1 1 d . . .
H25A H 0.7548 0.1862 0.9369 0.094 Uiso 1 1 calc R . .
H25B H 0.7196 0.1529 1.0342 0.094 Uiso 1 1 calc R . .
H25C H 0.7982 0.1723 1.0649 0.094 Uiso 1 1 calc R . .
C26 C 0.7930(3) 0.2988(4) 1.0502(6) 0.072(3) Uani 1 1 d . . .
H26A H 0.8356 0.2815 1.0956 0.107 Uiso 1 1 calc R . .
H26B H 0.7840 0.3419 1.0805 0.107 Uiso 1 1 calc R . .
H26C H 0.7969 0.3028 0.9678 0.107 Uiso 1 1 calc R . .
C27 C 0.5871(3) 0.4292(3) 0.8028(5) 0.0388(16) Uani 1 1 d . . .
C28 C 0.6571(3) 0.4641(3) 0.8117(6) 0.0568(19) Uani 1 1 d . . .
H28A H 0.6510 0.5044 0.7656 0.085 Uiso 1 1 calc R . .
H28B H 0.6885 0.4352 0.7814 0.085 Uiso 1 1 calc R . .
H28C H 0.6756 0.4745 0.8937 0.085 Uiso 1 1 calc R . .
C29 C 0.5418(3) 0.4750(3) 0.8604(5) 0.0453(17) Uani 1 1 d . . .
H29A H 0.5359 0.5165 0.8179 0.068 Uiso 1 1 calc R . .
H29B H 0.5635 0.4830 0.9420 0.068 Uiso 1 1 calc R . .
H29C H 0.4975 0.4546 0.8577 0.068 Uiso 1 1 calc R . .
C30 C 0.5566(3) 0.4212(3) 0.6688(5) 0.0490(18) Uani 1 1 d . . .
H30A H 0.5121 0.4002 0.6590 0.074 Uiso 1 1 calc R . .
H30B H 0.5871 0.3943 0.6323 0.074 Uiso 1 1 calc R . .
H30C H 0.5517 0.4643 0.6316 0.074 Uiso 1 1 calc R . .
C31 C 0.3210(3) 0.1483(3) 0.7065(5) 0.0414(16) Uani 1 1 d . . .
H31A H 0.3365 0.1451 0.6310 0.050 Uiso 1 1 calc R . .
H31B H 0.2930 0.1093 0.7145 0.050 Uiso 1 1 calc R . .
C32 C 0.3833(3) 0.1499(3) 0.8084(5) 0.0384(16) Uani 1 1 d . . .
H32A H 0.3677 0.1555 0.8834 0.046 Uiso 1 1 calc R . .
H32B H 0.4078 0.1078 0.8115 0.046 Uiso 1 1 calc R . .
C33 C 0.2338(3) 0.2029(3) 0.7974(5) 0.0467(19) Uani 1 1 d . . .
H33A H 0.2069 0.2427 0.7984 0.070 Uiso 1 1 calc R . .
H33B H 0.2623 0.1961 0.8748 0.070 Uiso 1 1 calc R . .
H33C H 0.2034 0.1655 0.7775 0.070 Uiso 1 1 calc R . .
C34 C 0.4702(3) 0.1890(4) 0.6982(4) 0.0391(14) Uani 1 1 d . . .
H34A H 0.4958 0.1485 0.7176 0.059 Uiso 1 1 calc R . .
H34B H 0.5016 0.2247 0.6916 0.059 Uiso 1 1 calc R . .
H34C H 0.4384 0.1836 0.6235 0.059 Uiso 1 1 calc R . .
C41 C 0.3521(3) 0.4837(3) 0.8219(5) 0.0402(17) Uani 1 1 d . . .
H41 H 0.3422 0.4639 0.8903 0.048 Uiso 1 1 calc R . .
C42 C 0.3545(3) 0.5529(3) 0.8169(5) 0.0432(16) Uani 1 1 d . . .
H42 H 0.3472 0.5787 0.8811 0.052 Uiso 1 1 calc R . .
C43 C 0.3677(3) 0.5820(3) 0.7157(6) 0.0496(18) Uani 1 1 d . . .
H43 H 0.3688 0.6282 0.7091 0.060 Uiso 1 1 calc R . .
C44 C 0.3791(4) 0.5424(4) 0.6245(6) 0.059(2) Uani 1 1 d . . .
H44 H 0.3884 0.5614 0.5549 0.071 Uiso 1 1 calc R . .
C45 C 0.3768(3) 0.4754(3) 0.6354(5) 0.0420(16) Uani 1 1 d . . .
H45 H 0.3848 0.4493 0.5722 0.050 Uiso 1 1 calc R . .
C51 C 0.0279(8) 0.5103(10) 0.0388(14) 0.106(6) Uiso 0.50 1 d PD . .
H51A H 0.0085 0.5311 0.1017 0.128 Uiso 0.50 1 calc PR . .
H51B H 0.0453 0.5468 -0.0028 0.128 Uiso 0.50 1 calc PR . .
C52 C 0.0927(10) 0.4775(9) 0.1050(19) 0.159(10) Uiso 0.50 1 d PD . .
H52A H 0.0810 0.4388 0.1480 0.190 Uiso 0.50 1 calc PR . .
H52B H 0.1213 0.4631 0.0494 0.190 Uiso 0.50 1 calc PR . .
C53 C 0.1310(10) 0.5276(13) 0.1908(18) 0.182(11) Uiso 0.50 1 d PD . .
H53A H 0.1539 0.5589 0.1480 0.273 Uiso 0.50 1 calc PR . .
H53B H 0.1647 0.5051 0.2496 0.273 Uiso 0.50 1 calc PR . .
H53C H 0.0988 0.5508 0.2296 0.273 Uiso 0.50 1 calc PR . .

loop_
_atom_site_aniso_label
_atom_site_aniso_U_11
_atom_site_aniso_U_22
_atom_site_aniso_U_33
_atom_site_aniso_U_23
_atom_site_aniso_U_13
_atom_site_aniso_U_12
U 0.02975(11) 0.03070(11) 0.03407(10) -0.00061(15) 0.00356(7) 0.00156(16)
O1U 0.036(2) 0.026(2) 0.058(2) 0.004(2) -0.0051(18) 0.004(2)
O1 0.033(2) 0.036(3) 0.055(3) -0.002(2) -0.001(2) 0.004(2)
O2U 0.043(2) 0.038(3) 0.041(2) -0.001(2) 0.0085(17) 0.000(2)
O2 0.032(2) 0.032(3) 0.048(2) 0.0034(19) 0.0038(19) 0.0029(18)
N1 0.029(3) 0.026(3) 0.043(3) 0.002(2) 0.005(3) -0.002(2)
N2 0.034(3) 0.033(4) 0.031(3) -0.002(2) 0.003(2) -0.003(2)
N3 0.034(3) 0.030(3) 0.045(3) 0.004(3) 0.006(2) 0.000(3)
C1 0.037(4) 0.036(4) 0.040(4) -0.011(3) 0.005(3) -0.008(3)
C2 0.029(4) 0.038(5) 0.043(4) 0.002(3) 0.008(3) 0.000(3)
C3 0.041(4) 0.042(5) 0.053(4) -0.004(3) 0.001(4) -0.007(4)
C4 0.038(4) 0.053(6) 0.051(4) 0.000(4) -0.004(3) 0.004(3)
C5 0.035(4) 0.047(5) 0.083(5) 0.005(4) -0.008(4) 0.012(3)
C6 0.037(4) 0.047(5) 0.066(4) -0.003(4) -0.002(3) 0.009(3)
C7 0.030(3) 0.038(5) 0.043(3) 0.000(3) -0.001(3) 0.000(3)
C8 0.037(4) 0.070(6) 0.074(5) 0.004(4) -0.013(4) -0.002(4)
C9 0.082(7) 0.187(13) 0.085(6) 0.011(8) -0.024(5) -0.034(8)
C10 0.041(5) 0.190(12) 0.112(7) -0.027(8) -0.005(5) -0.026(7)
C11 0.148(11) 0.093(10) 0.282(16) -0.057(10) -0.150(11) 0.016(8)
C12 0.046(5) 0.052(6) 0.090(6) -0.007(5) -0.007(4) 0.016(4)
C13 0.079(7) 0.078(7) 0.154(8) -0.036(6) -0.017(6) 0.034(5)
C14 0.078(6) 0.044(5) 0.116(7) 0.008(5) -0.022(5) -0.003(5)
C15 0.061(6) 0.077(7) 0.096(6) -0.032(5) 0.006(4) 0.021(5)
C16 0.036(4) 0.034(4) 0.035(3) 0.000(3) 0.001(3) -0.003(3)
C17 0.038(4) 0.030(4) 0.031(3) -0.001(3) -0.001(3) -0.001(3)
C18 0.043(4) 0.029(4) 0.035(3) 0.002(3) 0.006(3) -0.001(3)
C19 0.033(4) 0.047(5) 0.032(3) -0.001(3) 0.006(3) 0.003(3)
C20 0.029(3) 0.046(5) 0.038(3) -0.010(3) 0.010(3) -0.004(3)
C21 0.031(4) 0.038(4) 0.032(3) -0.004(3) 0.011(3) -0.004(3)
C22 0.029(3) 0.039(4) 0.030(3) -0.003(3) 0.001(2) 0.006(4)
C23 0.034(4) 0.048(5) 0.039(4) -0.002(3) 0.003(3) 0.005(3)
C24 0.051(5) 0.142(9) 0.042(4) 0.004(5) -0.014(4) 0.020(5)
C25 0.046(4) 0.070(5) 0.066(4) 0.008(5) -0.009(3) 0.009(5)
C26 0.035(4) 0.084(7) 0.087(5) 0.005(5) -0.011(4) 0.002(4)
C27 0.038(4) 0.032(4) 0.045(4) -0.002(3) 0.005(3) -0.005(3)
C28 0.049(4) 0.032(4) 0.090(5) 0.017(4) 0.016(4) -0.004(3)
C29 0.047(4) 0.037(4) 0.049(4) -0.004(3) 0.003(3) 0.000(3)
C30 0.060(5) 0.042(5) 0.046(4) 0.006(3) 0.012(3) 0.004(4)
C31 0.038(4) 0.036(4) 0.048(4) -0.003(3) 0.002(3) -0.002(3)
C32 0.040(4) 0.027(4) 0.045(4) 0.003(3) 0.002(3) -0.001(3)
C33 0.043(4) 0.051(5) 0.048(4) 0.001(3) 0.015(3) -0.008(3)
C34 0.039(3) 0.033(4) 0.044(3) -0.006(3) 0.004(3) 0.008(3)
C41 0.039(4) 0.048(5) 0.031(3) 0.001(3) 0.000(3) 0.007(3)
C42 0.044(4) 0.034(4) 0.047(4) -0.013(3) -0.002(3) 0.005(3)
C43 0.050(4) 0.025(4) 0.074(5) 0.000(3) 0.011(4) 0.001(3)
C44 0.075(5) 0.044(5) 0.064(5) 0.010(4) 0.027(4) 0.013(4)
C45 0.053(4) 0.036(4) 0.039(3) 0.000(3) 0.013(3) 0.003(3)

loop_
_atom_type_symbol
_atom_type_description
_atom_type_scat_dispersion_real
_atom_type_scat_dispersion_imag
_atom_type_scat_source
C C 0.0033 0.0016 'International Tables Vol C Tables 4.2.6.8 and 6.1.1.4'
H H 0.0000 0.0000 'International Tables Vol C Tables 4.2.6.8 and 6.1.1.4'
N N 0.0061 0.0033 'International Tables Vol C Tables 4.2.6.8 and 6.1.1.4'
O O 0.0106 0.0060 'International Tables Vol C Tables 4.2.6.8 and 6.1.1.4'
U U -9.6767 9.6646 'International Tables Vol C Tables 4.2.6.8 and 6.1.1.4'

loop_
_geom_angle_atom_site_label_1
_geom_angle_atom_site_label_2
_geom_angle_atom_site_label_3
_geom_angle
_geom_angle_site_symmetry_1
_geom_angle_site_symmetry_3
_geom_angle_publ_flag
O1U U O2U 178.37(18) . . ?
O1U U O1 90.48(15) . . ?
O2U U O1 90.18(15) . . ?
O1U U O2 90.21(15) . . ?
O2U U O2 89.88(15) . . ?
O1 U O2 153.04(13) . . ?
O1U U N3 89.49(19) . . ?
O2U U N3 92.11(19) . . ?
O1 U N3 76.85(15) . . ?
O2 U N3 76.21(15) . . ?
O1U U N1 87.29(17) . . ?
O2U U N1 91.57(17) . . ?
O1 U N1 68.76(15) . . ?
O2 U N1 138.19(15) . . ?
N3 U N1 145.41(15) . . ?
O1U U N2 89.39(17) . . ?
O2U U N2 89.12(17) . . ?
O1 U N2 137.17(15) . . ?
O2 U N2 69.79(14) . . ?
N3 U N2 145.98(15) . . ?
N1 U N2 68.45(13) . . ?
C7 O1 U 147.0(4) . . ?
C22 O2 U 148.0(4) . . ?
C33 N1 C31 109.8(5) . . ?
C33 N1 C1 109.4(5) . . ?
C31 N1 C1 106.0(4) . . ?
C33 N1 U 111.6(3) . . ?
C31 N1 U 110.5(3) . . ?
C1 N1 U 109.4(3) . . ?
C32 N2 C34 110.9(5) . . ?
C32 N2 C16 106.2(4) . . ?
C34 N2 C16 109.4(4) . . ?
C32 N2 U 108.8(3) . . ?
C34 N2 U 111.6(3) . . ?
C16 N2 U 109.8(3) . . ?
C41 N3 C45 116.7(5) . . ?
C41 N3 U 121.9(4) . . ?
C45 N3 U 121.4(4) . . ?
N1 C1 C2 116.7(5) . . ?
C3 C2 C7 120.6(6) . . ?
C3 C2 C1 117.1(6) . . ?
C7 C2 C1 122.2(5) . . ?
C2 C3 C4 121.7(7) . . ?
C5 C4 C3 116.4(6) . . ?
C5 C4 C8 121.8(6) . . ?
C3 C4 C8 121.8(7) . . ?
C4 C5 C6 124.3(6) . . ?
C5 C6 C7 118.0(6) . . ?
C5 C6 C12 121.5(6) . . ?
C7 C6 C12 120.4(6) . . ?
O1 C7 C2 118.9(5) . . ?
O1 C7 C6 122.5(6) . . ?
C2 C7 C6 118.6(6) . . ?
C11 C8 C10 114.4(9) . . ?
C11 C8 C9 104.4(9) . . ?
C10 C8 C9 105.0(8) . . ?
C11 C8 C4 113.4(7) . . ?
C10 C8 C4 111.0(7) . . ?
C9 C8 C4 107.8(6) . . ?
C14 C12 C15 110.8(7) . . ?
C14 C12 C13 108.4(7) . . ?
C15 C12 C13 106.8(7) . . ?
C14 C12 C6 109.7(7) . . ?
C15 C12 C6 110.4(7) . . ?
C13 C12 C6 110.6(6) . . ?
N2 C16 C17 116.0(5) . . ?
C18 C17 C22 120.2(6) . . ?
C18 C17 C16 118.2(6) . . ?
C22 C17 C16 121.4(5) . . ?
C19 C18 C17 122.2(6) . . ?
C18 C19 C20 116.7(6) . . ?
C18 C19 C23 120.6(6) . . ?
C20 C19 C23 122.7(6) . . ?
C19 C20 C21 124.6(6) . . ?
C20 C21 C22 117.0(6) . . ?
C20 C21 C27 122.4(5) . . ?
C22 C21 C27 120.6(5) . . ?
O2 C22 C17 119.4(6) . . ?
O2 C22 C21 121.4(6) . . ?
C17 C22 C21 119.1(5) . . ?
C25 C23 C26 107.3(6) . . ?
C25 C23 C24 109.3(6) . . ?
C26 C23 C24 109.0(6) . . ?
C25 C23 C19 109.9(5) . . ?
C26 C23 C19 112.4(6) . . ?
C24 C23 C19 108.9(5) . . ?
C29 C27 C21 110.8(5) . . ?
C29 C27 C28 106.8(5) . . ?
C21 C27 C28 112.7(5) . . ?
C29 C27 C30 110.2(5) . . ?
C21 C27 C30 109.7(5) . . ?
C28 C27 C30 106.6(5) . . ?
N1 C31 C32 110.4(5) . . ?
N2 C32 C31 111.5(5) . . ?
N3 C41 C42 123.1(6) . . ?
C43 C42 C41 118.4(6) . . ?
C44 C43 C42 118.9(6) . . ?
C45 C44 C43 119.8(6) . . ?
N3 C45 C44 123.1(6) . . ?
C51 C51 C52 135(2) 3_565 . ?
C53 C52 C51 107.7(7) . . ?

loop_
_geom_bond_atom_site_label_1
_geom_bond_atom_site_label_2
_geom_bond_distance
_geom_bond_site_symmetry_2
_geom_bond_publ_flag
U O1U 1.764(4) . ?
U O2U 1.790(3) . ?
U O1 2.201(4) . ?
U O2 2.231(4) . ?
U N3 2.593(5) . ?
U N1 2.641(5) . ?
U N2 2.649(5) . ?
O1 C7 1.342(6) . ?
O2 C22 1.336(6) . ?
N1 C33 1.477(7) . ?
N1 C31 1.493(7) . ?
N1 C1 1.498(7) . ?
N2 C32 1.473(7) . ?
N2 C34 1.486(7) . ?
N2 C16 1.503(7) . ?
N3 C41 1.328(7) . ?
N3 C45 1.349(7) . ?
C1 C2 1.517(8) . ?
C2 C3 1.384(8) . ?
C2 C7 1.398(9) . ?
C3 C4 1.391(9) . ?
C4 C5 1.378(9) . ?
C4 C8 1.533(9) . ?
C5 C6 1.387(8) . ?
C6 C7 1.408(8) . ?
C6 C12 1.542(10) . ?
C8 C11 1.441(12) . ?
C8 C10 1.488(10) . ?
C8 C9 1.515(11) . ?
C12 C14 1.509(10) . ?
C12 C15 1.530(9) . ?
C12 C13 1.539(10) . ?
C16 C17 1.509(8) . ?
C17 C18 1.399(8) . ?
C17 C22 1.405(9) . ?
C18 C19 1.381(8) . ?
C19 C20 1.393(8) . ?
C19 C23 1.545(8) . ?
C20 C21 1.397(8) . ?
C21 C22 1.432(8) . ?
C21 C27 1.528(9) . ?
C23 C25 1.499(10) . ?
C23 C26 1.504(9) . ?
C23 C24 1.519(8) . ?
C27 C29 1.516(8) . ?
C27 C28 1.531(8) . ?
C27 C30 1.539(7) . ?
C31 C32 1.519(7) . ?
C41 C42 1.391(9) . ?
C42 C43 1.363(8) . ?
C43 C44 1.363(8) . ?
C44 C45 1.353(9) . ?
C51 C51 1.34(3) 3_565 ?
C51 C52 1.503(5) . ?
C52 C53 1.501(5) . ?
